data_4305300
loop_
_publ_author_name
'Wai-Lun Man'
'Hoi-Ki Kwong'
'William W. Y. Lam'
'Jing Xiang'
'Tsz-Wing Wong'
'Wing-Hong Lam'
'Wing-Tak Wong'
'Shie-Ming Peng'
'Tai-Chu Lau'

_publ_contact_author_address
;
Department of Biology and Chemistry
City University of Hong Kong
Tat Chee Road,
Kowloon Tong, 
Hong Kong.
;
_publ_contact_author_email BHTCLAU@cityu.edu.hk
_publ_contact_author_fax (852)27887406
_publ_contact_author_name 'Prof. T. C. Lau'
_publ_contact_author_phone (852)27887811
_publ_section_title
;
General Synthesis of (Salen)ruthenium(III) Complexes via N...N Coupling
of (Salen)ruthenium(VI) Nitrides
;
_journal_name_full 'Inorganic Chemistry'
_journal_page_first 5936
_journal_page_last 5944
_journal_paper_doi 10.1021/ic800263n
_journal_volume 47
_journal_year 2008
_chemical_formula_moiety 'C16 H36 N, C16 H14 Cl2 N2 O2 Ru'
_chemical_formula_sum 'C32 H50 Cl2 N3 O2 Ru'
_chemical_formula_weight 680.72
_chemical_name_systematic
; 
 ? 
;
_space_group_IT_number 14
_symmetry_cell_setting monoclinic
_symmetry_space_group_name_Hall '-P 2ybc'
_symmetry_space_group_name_H-M 'P 1 21/c 1'
_atom_sites_solution_hydrogens geom
_atom_sites_solution_primary direct
_atom_sites_solution_secondary difmap
_audit_creation_method SHELXL-97
_cell_angle_alpha 90.00
_cell_angle_beta 97.762(19)
_cell_angle_gamma 90.00
_cell_formula_units_Z 4
_cell_length_a 11.817(3)
_cell_length_b 13.209(3)
_cell_length_c 22.033(4)
_cell_measurement_reflns_used 4695
_cell_measurement_temperature 298(2)
_cell_measurement_theta_max 22.5
_cell_measurement_theta_min 2.08
_cell_volume 3407.6(13)
_computing_cell_refinement 'TeXsan (Rigaku/MSC)'
_computing_data_collection 'Collect (Rigaku/MSC)'
_computing_data_reduction 'TeXsan (Rigaku/MSC)'
_computing_molecular_graphics 'ORTEP-II (Johnson, 1976)'
_computing_publication_material SHELXL97
_computing_structure_refinement 'SHELXL-97 (Sheldrick, 1997)'
_computing_structure_solution 'PATTY (Sheldrick, 1990)'
_diffrn_ambient_temperature 298(2)
_diffrn_measured_fraction_theta_full 0.999
_diffrn_measured_fraction_theta_max 0.999
_diffrn_measurement_device_type 'Rigaku AFC7R with scintillation counter'
_diffrn_measurement_method '\w/2\q profile'
_diffrn_radiation_monochromator graphite
_diffrn_radiation_source 'fine-focus sealed tube'
_diffrn_radiation_type MoK\a
_diffrn_radiation_wavelength 0.71073
_diffrn_reflns_av_R_equivalents 0.0350
_diffrn_reflns_av_sigmaI/netI 0.0777
_diffrn_reflns_limit_h_max 12
_diffrn_reflns_limit_h_min 0
_diffrn_reflns_limit_k_max 14
_diffrn_reflns_limit_k_min 0
_diffrn_reflns_limit_l_max 23
_diffrn_reflns_limit_l_min -23
_diffrn_reflns_number 4709
_diffrn_reflns_theta_full 22.50
_diffrn_reflns_theta_max 22.50
_diffrn_reflns_theta_min 2.32
_diffrn_standards_decay_% -2.7
_diffrn_standards_interval_count 250
_diffrn_standards_number 3
_exptl_absorpt_coefficient_mu 0.648
_exptl_absorpt_correction_T_max 0.8923
_exptl_absorpt_correction_T_min 0.8445
_exptl_absorpt_correction_type empirical
_exptl_absorpt_process_details 'PSI scans '
_exptl_crystal_colour red
_exptl_crystal_density_diffrn 1.327
_exptl_crystal_density_method 'not measured'
_exptl_crystal_description prism
_exptl_crystal_F_000 1428
_exptl_crystal_size_max 0.27
_exptl_crystal_size_mid 0.21
_exptl_crystal_size_min 0.18
_refine_diff_density_max 1.204
_refine_diff_density_min -0.908
_refine_diff_density_rms 0.091
_refine_ls_extinction_method none
_refine_ls_goodness_of_fit_ref 1.030
_refine_ls_hydrogen_treatment constr
_refine_ls_matrix_type full
_refine_ls_number_parameters 314
_refine_ls_number_reflns 4456
_refine_ls_number_restraints 16
_refine_ls_restrained_S_all 1.054
_refine_ls_R_factor_all 0.1195
_refine_ls_R_factor_gt 0.0572
_refine_ls_shift/su_max 0.002
_refine_ls_shift/su_mean 0.000
_refine_ls_structure_factor_coef Fsqd
_refine_ls_weighting_details 'calc w=1/[\s^2^(Fo^2^)+(0.0986P)^2^+6.3839P] where P=(Fo^2^+2Fc^2^)/3'
_refine_ls_weighting_scheme calc
_refine_ls_wR_factor_gt 0.1574
_refine_ls_wR_factor_ref 0.1926
_reflns_number_gt 2628
_reflns_number_total 4456
_reflns_threshold_expression I>2\s(I)
_cod_data_source_file ic800263n-file006_4.cif
_cod_data_source_block wong292-shelxl
_cod_original_cell_volume 3407.6(14)
_cod_original_sg_symbol_H-M 'P 21/c'
_cod_database_code 4305300

loop_
_symmetry_equiv_pos_as_xyz
'x, y, z'
'-x, y+1/2, -z+1/2'
'-x, -y, -z'
'x, -y-1/2, z-1/2'

loop_
_atom_site_label
_atom_site_type_symbol
_atom_site_fract_x
_atom_site_fract_y
_atom_site_fract_z
_atom_site_U_iso_or_equiv
_atom_site_adp_type
_atom_site_occupancy
_atom_site_symmetry_multiplicity
_atom_site_calc_flag
_atom_site_refinement_flags
_atom_site_disorder_assembly
_atom_site_disorder_group
Ru1 Ru 0.90358(6) 0.54603(5) 0.29862(3) 0.0547(3) Uani 1 1 d . . .
Cl1 Cl 0.71657(19) 0.61274(18) 0.26914(12) 0.0754(7) Uani 1 1 d . . .
Cl2 Cl 1.0900(2) 0.4806(2) 0.32931(12) 0.0816(7) Uani 1 1 d . . .
O1 O 0.9002(5) 0.4850(4) 0.2139(3) 0.0663(16) Uani 1 1 d . . .
O2 O 0.8368(5) 0.4177(4) 0.3311(3) 0.0701(17) Uani 1 1 d . . .
N1 N 0.9660(6) 0.6759(5) 0.2724(4) 0.068(2) Uani 1 1 d . . .
N2 N 0.9119(6) 0.6147(6) 0.3796(4) 0.074(2) Uani 1 1 d . . .
N3 N 0.4390(6) 0.3899(6) 0.3083(4) 0.074(2) Uani 1 1 d D . .
C1 C 0.9115(8) 0.5372(8) 0.1649(4) 0.070(3) Uani 1 1 d . . .
C2 C 0.8887(10) 0.4882(9) 0.1073(5) 0.094(3) Uani 1 1 d . . .
H2 H 0.8661 0.4207 0.1060 0.112 Uiso 1 1 calc R . .
C3 C 0.8990(13) 0.5369(14) 0.0542(5) 0.125(5) Uani 1 1 d . . .
H3 H 0.8849 0.5016 0.0175 0.151 Uiso 1 1 calc R . .
C4 C 0.9295(15) 0.6361(15) 0.0534(7) 0.143(6) Uani 1 1 d . . .
H4 H 0.9344 0.6684 0.0164 0.171 Uiso 1 1 calc R . .
C5 C 0.9529(10) 0.6882(11) 0.1075(6) 0.110(4) Uani 1 1 d . . .
H5 H 0.9756 0.7555 0.1067 0.132 Uiso 1 1 calc R . .
C6 C 0.9431(7) 0.6411(8) 0.1647(5) 0.070(3) Uani 1 1 d . . .
C7 C 0.9731(8) 0.7022(8) 0.2170(5) 0.076(3) Uani 1 1 d . . .
H7 H 1.0004 0.7669 0.2108 0.091 Uiso 1 1 calc R . .
C8 C 1.0065(11) 0.7405(8) 0.3256(5) 0.099(4) Uani 1 1 d . . .
H8A H 1.0863 0.7260 0.3395 0.119 Uiso 1 1 calc R . .
H8B H 1.0004 0.8111 0.3134 0.119 Uiso 1 1 calc R . .
C9 C 0.9402(11) 0.7232(8) 0.3750(6) 0.099(4) Uani 1 1 d . . .
H9A H 0.8703 0.7624 0.3680 0.119 Uiso 1 1 calc R . .
H9B H 0.9833 0.7456 0.4133 0.119 Uiso 1 1 calc R . .
C10 C 0.8923(9) 0.5747(9) 0.4295(5) 0.082(3) Uani 1 1 d . . .
H10 H 0.9044 0.6151 0.4644 0.098 Uiso 1 1 calc R . .
C11 C 0.8542(8) 0.4754(10) 0.4374(4) 0.081(3) Uani 1 1 d . . .
C12 C 0.8358(10) 0.4454(13) 0.4973(5) 0.113(5) Uani 1 1 d . . .
H12 H 0.8519 0.4922 0.5288 0.135 Uiso 1 1 calc R . .
C13 C 0.7968(12) 0.3542(15) 0.5112(7) 0.134(6) Uani 1 1 d . . .
H13 H 0.7873 0.3384 0.5513 0.161 Uiso 1 1 calc R . .
C14 C 0.7710(10) 0.2840(11) 0.4649(6) 0.109(3) Uani 1 1 d . . .
H14 H 0.7422 0.2209 0.4736 0.131 Uiso 1 1 calc R . .
C15 C 0.7880(9) 0.3074(10) 0.4061(6) 0.109(3) Uani 1 1 d . . .
H15 H 0.7727 0.2581 0.3760 0.131 Uiso 1 1 calc R . .
C16 C 0.8278(7) 0.4029(8) 0.3891(5) 0.073(3) Uani 1 1 d . . .
C17 C 0.5156(9) 0.4583(8) 0.3536(5) 0.088(3) Uani 1 1 d . . .
H17A H 0.5679 0.4152 0.3797 0.106 Uiso 1 1 calc R . .
H17B H 0.5612 0.5003 0.3301 0.106 Uiso 1 1 calc R . .
C18 C 0.4585(11) 0.5246(10) 0.3929(6) 0.112(4) Uani 1 1 d . . .
H18A H 0.4086 0.4838 0.4146 0.134 Uiso 1 1 calc R . .
H18B H 0.4111 0.5721 0.3673 0.134 Uiso 1 1 calc R . .
C19 C 0.5396(14) 0.5844(13) 0.4400(7) 0.141(6) Uani 1 1 d . . .
H19A H 0.4956 0.6087 0.4712 0.169 Uiso 1 1 calc R . .
H19B H 0.5959 0.5373 0.4599 0.169 Uiso 1 1 calc R . .
C20 C 0.5959(16) 0.6633(15) 0.4209(9) 0.193(8) Uani 1 1 d . . .
H20A H 0.6453 0.6915 0.4548 0.232 Uiso 1 1 calc R . .
H20B H 0.5422 0.7138 0.4040 0.232 Uiso 1 1 calc R . .
H20C H 0.6406 0.6414 0.3900 0.232 Uiso 1 1 calc R . .
C21 C 0.3684(11) 0.3202(9) 0.3422(6) 0.113(4) Uani 1 1 d . . .
H21A H 0.3165 0.3614 0.3622 0.136 Uiso 1 1 calc R . .
H21B H 0.3223 0.2784 0.3123 0.136 Uiso 1 1 calc R . .
C22 C 0.4294(14) 0.2538(12) 0.3880(7) 0.160(5) Uani 1 1 d . . .
H22A H 0.4890 0.2200 0.3694 0.192 Uiso 1 1 calc R . .
H22B H 0.4668 0.2958 0.4208 0.192 Uiso 1 1 calc R . .
C23 C 0.3661(14) 0.1786(12) 0.4145(7) 0.160(5) Uani 1 1 d . . .
H23A H 0.3204 0.1427 0.3814 0.192 Uiso 1 1 calc R . .
H23B H 0.3136 0.2127 0.4379 0.192 Uiso 1 1 calc R . .
C24 C 0.4308(16) 0.1016(14) 0.4554(8) 0.202(9) Uani 1 1 d . . .
H24A H 0.3781 0.0551 0.4699 0.243 Uiso 1 1 calc R . .
H24B H 0.4740 0.1351 0.4896 0.243 Uiso 1 1 calc R . .
H24C H 0.4818 0.0652 0.4328 0.243 Uiso 1 1 calc R . .
C25 C 0.3606(14) 0.4572(13) 0.2640(6) 0.162(3) Uani 1 1 d D . .
H25A H 0.3123 0.4949 0.2883 0.194 Uiso 1 1 calc R . .
H25B H 0.4088 0.5063 0.2471 0.194 Uiso 1 1 calc R . .
C26 C 0.2883(13) 0.4141(13) 0.2143(6) 0.162(3) Uani 1 1 d D . .
H26A H 0.2363 0.3674 0.2302 0.194 Uiso 1 1 calc R . .
H26B H 0.3347 0.3754 0.1895 0.194 Uiso 1 1 calc R . .
C27 C 0.2220(14) 0.4874(13) 0.1755(6) 0.162(3) Uani 1 1 d D . .
H27A H 0.1449 0.4615 0.1657 0.194 Uiso 1 1 calc R . .
H27B H 0.2177 0.5492 0.1988 0.194 Uiso 1 1 calc R . .
C28 C 0.2614(14) 0.5113(13) 0.1222(6) 0.162(3) Uani 1 1 d D . .
H28A H 0.2103 0.5588 0.0997 0.194 Uiso 1 1 calc R . .
H28B H 0.2657 0.4511 0.0982 0.194 Uiso 1 1 calc R . .
H28C H 0.3360 0.5410 0.1310 0.194 Uiso 1 1 calc R . .
C29 C 0.5152(14) 0.3251(14) 0.2735(9) 0.187(5) Uani 1 1 d D . .
H29A H 0.5687 0.2910 0.3041 0.225 Uiso 1 1 calc R . .
H29B H 0.4668 0.2729 0.2528 0.225 Uiso 1 1 calc R . .
C30 C 0.5789(14) 0.3651(14) 0.2305(9) 0.187(5) Uani 1 1 d D . .
H30A H 0.6266 0.4201 0.2485 0.225 Uiso 1 1 calc R . .
H30B H 0.5286 0.3912 0.1956 0.225 Uiso 1 1 calc R . .
C31 C 0.6526(15) 0.2808(14) 0.2104(8) 0.187(5) Uani 1 1 d D . .
H31A H 0.7232 0.2710 0.2378 0.225 Uiso 1 1 calc R . .
H31B H 0.6121 0.2172 0.2029 0.225 Uiso 1 1 calc R . .
C32 C 0.6675(15) 0.3323(15) 0.1569(8) 0.187(5) Uani 1 1 d D . .
H32A H 0.7140 0.2924 0.1335 0.225 Uiso 1 1 calc R . .
H32B H 0.7043 0.3960 0.1671 0.225 Uiso 1 1 calc R . .
H32C H 0.5944 0.3439 0.1331 0.225 Uiso 1 1 calc R . .

loop_
_atom_site_aniso_label
_atom_site_aniso_U_11
_atom_site_aniso_U_22
_atom_site_aniso_U_33
_atom_site_aniso_U_23
_atom_site_aniso_U_13
_atom_site_aniso_U_12
Ru1 0.0550(4) 0.0466(4) 0.0617(5) -0.0038(4) 0.0049(3) 0.0001(3)
Cl1 0.0576(13) 0.0698(15) 0.0963(17) 0.0064(13) 0.0010(12) 0.0063(11)
Cl2 0.0632(14) 0.0834(17) 0.0958(18) -0.0076(14) 0.0016(13) 0.0141(13)
O1 0.091(4) 0.053(3) 0.055(4) -0.006(3) 0.009(3) 0.003(3)
O2 0.076(4) 0.059(4) 0.072(4) 0.013(3) -0.001(3) -0.009(3)
N1 0.061(5) 0.049(4) 0.092(6) -0.003(4) 0.005(4) -0.007(4)
N2 0.069(5) 0.078(6) 0.070(6) -0.019(5) -0.009(4) 0.011(4)
N3 0.067(5) 0.059(5) 0.093(6) 0.003(4) 0.000(4) 0.002(4)
C1 0.068(6) 0.082(7) 0.062(6) 0.000(6) 0.013(5) 0.012(5)
C2 0.116(9) 0.100(8) 0.068(7) -0.007(6) 0.022(6) 0.023(7)
C3 0.156(13) 0.162(15) 0.057(7) 0.002(9) 0.011(7) 0.050(12)
C4 0.196(17) 0.142(14) 0.096(11) 0.046(11) 0.041(11) 0.009(13)
C5 0.111(10) 0.108(9) 0.118(10) 0.033(9) 0.039(8) -0.009(8)
C6 0.055(5) 0.082(7) 0.075(7) 0.019(6) 0.018(5) -0.001(5)
C7 0.063(6) 0.064(6) 0.099(8) 0.021(6) 0.010(6) -0.006(5)
C8 0.117(9) 0.060(6) 0.116(9) -0.021(7) -0.003(8) -0.026(6)
C9 0.121(10) 0.065(7) 0.105(9) -0.030(6) -0.008(8) -0.008(7)
C10 0.075(7) 0.115(9) 0.052(6) -0.001(6) 0.000(5) 0.017(6)
C11 0.061(6) 0.120(10) 0.061(6) 0.019(6) 0.003(5) 0.014(6)
C12 0.088(8) 0.183(15) 0.069(7) 0.015(9) 0.016(6) 0.033(9)
C13 0.108(10) 0.199(17) 0.097(10) 0.063(12) 0.021(8) -0.001(11)
C14 0.078(5) 0.129(7) 0.120(8) 0.062(6) 0.010(5) 0.004(5)
C15 0.078(5) 0.129(7) 0.120(8) 0.062(6) 0.010(5) 0.004(5)
C16 0.047(5) 0.093(7) 0.076(7) 0.022(6) 0.005(5) 0.003(5)
C17 0.080(7) 0.085(7) 0.102(8) -0.006(7) 0.020(6) -0.010(6)
C18 0.104(9) 0.122(11) 0.105(9) 0.000(8) -0.004(8) -0.002(8)
C19 0.132(13) 0.133(13) 0.149(14) -0.015(11) -0.014(11) -0.024(10)
C20 0.167(18) 0.20(2) 0.21(2) -0.031(17) -0.012(15) -0.022(16)
C21 0.113(9) 0.102(9) 0.113(10) 0.017(8) -0.023(8) -0.035(8)
C22 0.162(11) 0.155(10) 0.146(10) 0.063(8) -0.035(8) -0.060(8)
C23 0.162(11) 0.155(10) 0.146(10) 0.063(8) -0.035(8) -0.060(8)
C24 0.23(2) 0.184(18) 0.178(17) 0.084(15) -0.033(15) -0.057(16)
C25 0.172(8) 0.206(9) 0.103(5) 0.011(6) 0.002(5) 0.086(7)
C26 0.172(8) 0.206(9) 0.103(5) 0.011(6) 0.002(5) 0.086(7)
C27 0.172(8) 0.206(9) 0.103(5) 0.011(6) 0.002(5) 0.086(7)
C28 0.172(8) 0.206(9) 0.103(5) 0.011(6) 0.002(5) 0.086(7)
C29 0.136(8) 0.202(12) 0.223(13) -0.078(10) 0.019(8) -0.001(7)
C30 0.136(8) 0.202(12) 0.223(13) -0.078(10) 0.019(8) -0.001(7)
C31 0.136(8) 0.202(12) 0.223(13) -0.078(10) 0.019(8) -0.001(7)
C32 0.136(8) 0.202(12) 0.223(13) -0.078(10) 0.019(8) -0.001(7)

loop_
_atom_type_symbol
_atom_type_description
_atom_type_scat_dispersion_real
_atom_type_scat_dispersion_imag
_atom_type_scat_source
Ru Ru -1.2594 0.8363 'International Tables Vol C Tables 4.2.6.8 and 6.1.1.4'
N N 0.0061 0.0033 'International Tables Vol C Tables 4.2.6.8 and 6.1.1.4'
Cl Cl 0.1484 0.1585 'International Tables Vol C Tables 4.2.6.8 and 6.1.1.4'
C C 0.0033 0.0016 'International Tables Vol C Tables 4.2.6.8 and 6.1.1.4'
H H 0.0000 0.0000 'International Tables Vol C Tables 4.2.6.8 and 6.1.1.4'
O O 0.0106 0.0060 'International Tables Vol C Tables 4.2.6.8 and 6.1.1.4'

loop_
_geom_angle_atom_site_label_1
_geom_angle_atom_site_label_2
_geom_angle_atom_site_label_3
_geom_angle
_geom_angle_site_symmetry_1
_geom_angle_site_symmetry_3
_geom_angle_publ_flag
N1 Ru1 N2 83.8(4) . . ?
N1 Ru1 O1 92.2(3) . . ?
N2 Ru1 O1 175.9(3) . . ?
N1 Ru1 O2 175.8(3) . . ?
N2 Ru1 O2 92.2(3) . . ?
O1 Ru1 O2 91.9(2) . . ?
N1 Ru1 Cl2 91.7(2) . . ?
N2 Ru1 Cl2 88.8(2) . . ?
O1 Ru1 Cl2 91.12(19) . . ?
O2 Ru1 Cl2 89.18(18) . . ?
N1 Ru1 Cl1 88.2(2) . . ?
N2 Ru1 Cl1 90.4(2) . . ?
O1 Ru1 Cl1 89.66(19) . . ?
O2 Ru1 Cl1 90.83(18) . . ?
Cl2 Ru1 Cl1 179.22(10) . . ?
C1 O1 Ru1 124.1(6) . . ?
C16 O2 Ru1 123.5(6) . . ?
C7 N1 C8 122.9(8) . . ?
C7 N1 Ru1 125.8(7) . . ?
C8 N1 Ru1 111.3(7) . . ?
C10 N2 C9 122.1(9) . . ?
C10 N2 Ru1 126.4(8) . . ?
C9 N2 Ru1 111.4(7) . . ?
C21 N3 C29 108.1(11) . . ?
C21 N3 C25 110.0(10) . . ?
C29 N3 C25 110.7(11) . . ?
C21 N3 C17 110.7(8) . . ?
C29 N3 C17 108.6(9) . . ?
C25 N3 C17 108.8(9) . . ?
O1 C1 C2 118.1(10) . . ?
O1 C1 C6 124.8(9) . . ?
C2 C1 C6 117.1(10) . . ?
C3 C2 C1 121.9(12) . . ?
C3 C2 H2 119.1 . . ?
C1 C2 H2 119.1 . . ?
C2 C3 C4 121.5(14) . . ?
C2 C3 H3 119.2 . . ?
C4 C3 H3 119.2 . . ?
C3 C4 C5 119.7(13) . . ?
C3 C4 H4 120.2 . . ?
C5 C4 H4 120.2 . . ?
C4 C5 C6 121.3(13) . . ?
C4 C5 H5 119.4 . . ?
C6 C5 H5 119.4 . . ?
C7 C6 C1 125.8(9) . . ?
C7 C6 C5 115.6(10) . . ?
C1 C6 C5 118.5(10) . . ?
N1 C7 C6 125.5(9) . . ?
N1 C7 H7 117.2 . . ?
C6 C7 H7 117.2 . . ?
C9 C8 N1 110.9(9) . . ?
C9 C8 H8A 109.5 . . ?
N1 C8 H8A 109.5 . . ?
C9 C8 H8B 109.5 . . ?
N1 C8 H8B 109.5 . . ?
H8A C8 H8B 108.1 . . ?
C8 C9 N2 110.9(9) . . ?
C8 C9 H9A 109.5 . . ?
N2 C9 H9A 109.5 . . ?
C8 C9 H9B 109.5 . . ?
N2 C9 H9B 109.5 . . ?
H9A C9 H9B 108.1 . . ?
N2 C10 C11 126.5(10) . . ?
N2 C10 H10 116.8 . . ?
C11 C10 H10 116.8 . . ?
C10 C11 C12 117.8(12) . . ?
C10 C11 C16 124.9(9) . . ?
C12 C11 C16 117.2(12) . . ?
C13 C12 C11 124.2(15) . . ?
C13 C12 H12 117.9 . . ?
C11 C12 H12 117.9 . . ?
C12 C13 C14 118.9(13) . . ?
C12 C13 H13 120.6 . . ?
C14 C13 H13 120.6 . . ?
C15 C14 C13 120.0(13) . . ?
C15 C14 H14 120.0 . . ?
C13 C14 H14 120.0 . . ?
C14 C15 C16 123.1(14) . . ?
C14 C15 H15 118.4 . . ?
C16 C15 H15 118.4 . . ?
O2 C16 C15 117.7(10) . . ?
O2 C16 C11 125.8(9) . . ?
C15 C16 C11 116.5(10) . . ?
C18 C17 N3 117.1(9) . . ?
C18 C17 H17A 108.0 . . ?
N3 C17 H17A 108.0 . . ?
C18 C17 H17B 108.0 . . ?
N3 C17 H17B 108.0 . . ?
H17A C17 H17B 107.3 . . ?
C17 C18 C19 114.5(12) . . ?
C17 C18 H18A 108.6 . . ?
C19 C18 H18A 108.6 . . ?
C17 C18 H18B 108.6 . . ?
C19 C18 H18B 108.6 . . ?
H18A C18 H18B 107.6 . . ?
C20 C19 C18 118.7(17) . . ?
C20 C19 H19A 107.6 . . ?
C18 C19 H19A 107.6 . . ?
C20 C19 H19B 107.6 . . ?
C18 C19 H19B 107.6 . . ?
H19A C19 H19B 107.1 . . ?
C19 C20 H20A 109.5 . . ?
C19 C20 H20B 109.5 . . ?
H20A C20 H20B 109.5 . . ?
C19 C20 H20C 109.5 . . ?
H20A C20 H20C 109.5 . . ?
H20B C20 H20C 109.5 . . ?
C22 C21 N3 117.2(11) . . ?
C22 C21 H21A 108.0 . . ?
N3 C21 H21A 108.0 . . ?
C22 C21 H21B 108.0 . . ?
N3 C21 H21B 108.0 . . ?
H21A C21 H21B 107.2 . . ?
C23 C22 C21 118.0(14) . . ?
C23 C22 H22A 107.8 . . ?
C21 C22 H22A 107.8 . . ?
C23 C22 H22B 107.8 . . ?
C21 C22 H22B 107.8 . . ?
H22A C22 H22B 107.1 . . ?
C22 C23 C24 118.0(15) . . ?
C22 C23 H23A 107.8 . . ?
C24 C23 H23A 107.8 . . ?
C22 C23 H23B 107.8 . . ?
C24 C23 H23B 107.8 . . ?
H23A C23 H23B 107.1 . . ?
C23 C24 H24A 109.5 . . ?
C23 C24 H24B 109.5 . . ?
H24A C24 H24B 109.5 . . ?
C23 C24 H24C 109.5 . . ?
H24A C24 H24C 109.5 . . ?
H24B C24 H24C 109.5 . . ?
C26 C25 N3 120.5(13) . . ?
C26 C25 H25A 107.2 . . ?
N3 C25 H25A 107.2 . . ?
C26 C25 H25B 107.2 . . ?
N3 C25 H25B 107.2 . . ?
H25A C25 H25B 106.8 . . ?
C25 C26 C27 114.2(15) . . ?
C25 C26 H26A 108.7 . . ?
C27 C26 H26A 108.7 . . ?
C25 C26 H26B 108.7 . . ?
C27 C26 H26B 108.7 . . ?
H26A C26 H26B 107.6 . . ?
C28 C27 C26 116.4(14) . . ?
C28 C27 H27A 108.2 . . ?
C26 C27 H27A 108.2 . . ?
C28 C27 H27B 108.2 . . ?
C26 C27 H27B 108.2 . . ?
H27A C27 H27B 107.3 . . ?
C27 C28 H28A 109.5 . . ?
C27 C28 H28B 109.5 . . ?
H28A C28 H28B 109.5 . . ?
C27 C28 H28C 109.5 . . ?
H28A C28 H28C 109.5 . . ?
H28B C28 H28C 109.5 . . ?
C30 C29 N3 122.7(16) . . ?
C30 C29 H29A 106.6 . . ?
N3 C29 H29A 106.6 . . ?
C30 C29 H29B 106.6 . . ?
N3 C29 H29B 106.6 . . ?
H29A C29 H29B 106.6 . . ?
C29 C30 C31 107.8(17) . . ?
C29 C30 H30A 110.1 . . ?
C31 C30 H30A 110.1 . . ?
C29 C30 H30B 110.1 . . ?
C31 C30 H30B 110.1 . . ?
H30A C30 H30B 108.5 . . ?
C32 C31 C30 91.9(17) . . ?
C32 C31 H31A 113.3 . . ?
C30 C31 H31A 113.3 . . ?
C32 C31 H31B 113.3 . . ?
C30 C31 H31B 113.3 . . ?
H31A C31 H31B 110.6 . . ?
C31 C32 H32A 109.5 . . ?
C31 C32 H32B 109.5 . . ?
H32A C32 H32B 109.5 . . ?
C31 C32 H32C 109.5 . . ?
H32A C32 H32C 109.5 . . ?
H32B C32 H32C 109.5 . . ?

loop_
_geom_bond_atom_site_label_1
_geom_bond_atom_site_label_2
_geom_bond_distance
_geom_bond_site_symmetry_2
_geom_bond_publ_flag
Ru1 N1 1.984(7) . ?
Ru1 N2 1.992(8) . ?
Ru1 O1 2.029(6) . ?
Ru1 O2 2.040(6) . ?
Ru1 Cl2 2.378(2) . ?
Ru1 Cl1 2.386(2) . ?
O1 C1 1.302(10) . ?
O2 C16 1.311(11) . ?
N1 C7 1.283(11) . ?
N1 C8 1.475(12) . ?
N2 C10 1.270(12) . ?
N2 C9 1.479(13) . ?
N3 C21 1.505(13) . ?
N3 C29 1.522(15) . ?
N3 C25 1.536(13) . ?
N3 C17 1.546(12) . ?
C1 C2 1.418(13) . ?
C1 C6 1.423(13) . ?
C2 C3 1.355(16) . ?
C2 H2 0.9300 . ?
C3 C4 1.360(19) . ?
C3 H3 0.9300 . ?
C4 C5 1.371(19) . ?
C4 H4 0.9300 . ?
C5 C6 1.425(14) . ?
C5 H5 0.9300 . ?
C6 C7 1.412(14) . ?
C7 H7 0.9300 . ?
C8 C9 1.443(15) . ?
C8 H8A 0.9700 . ?
C8 H8B 0.9700 . ?
C9 H9A 0.9700 . ?
C9 H9B 0.9700 . ?
C10 C11 1.405(15) . ?
C10 H10 0.9300 . ?
C11 C12 1.421(15) . ?
C11 C16 1.434(15) . ?
C12 C13 1.341(19) . ?
C12 H12 0.9300 . ?
C13 C14 1.381(19) . ?
C13 H13 0.9300 . ?
C14 C15 1.374(16) . ?
C14 H14 0.9300 . ?
C15 C16 1.414(14) . ?
C15 H15 0.9300 . ?
C17 C18 1.460(15) . ?
C17 H17A 0.9700 . ?
C17 H17B 0.9700 . ?
C18 C19 1.533(17) . ?
C18 H18A 0.9700 . ?
C18 H18B 0.9700 . ?
C19 C20 1.34(2) . ?
C19 H19A 0.9700 . ?
C19 H19B 0.9700 . ?
C20 H20A 0.9600 . ?
C20 H20B 0.9600 . ?
C20 H20C 0.9600 . ?
C21 C22 1.453(16) . ?
C21 H21A 0.9700 . ?
C21 H21B 0.9700 . ?
C22 C23 1.415(17) . ?
C22 H22A 0.9700 . ?
C22 H22B 0.9700 . ?
C23 C24 1.498(19) . ?
C23 H23A 0.9700 . ?
C23 H23B 0.9700 . ?
C24 H24A 0.9600 . ?
C24 H24B 0.9600 . ?
C24 H24C 0.9600 . ?
C25 C26 1.415(14) . ?
C25 H25A 0.9700 . ?
C25 H25B 0.9700 . ?
C26 C27 1.449(13) . ?
C26 H26A 0.9700 . ?
C26 H26B 0.9700 . ?
C27 C28 1.357(13) . ?
C27 H27A 0.9700 . ?
C27 H27B 0.9700 . ?
C28 H28A 0.9600 . ?
C28 H28B 0.9600 . ?
C28 H28C 0.9600 . ?
C29 C30 1.392(15) . ?
C29 H29A 0.9700 . ?
C29 H29B 0.9700 . ?
C30 C31 1.516(15) . ?
C30 H30A 0.9700 . ?
C30 H30B 0.9700 . ?
C31 C32 1.392(15) . ?
C31 H31A 0.9700 . ?
C31 H31B 0.9700 . ?
C32 H32A 0.9600 . ?
C32 H32B 0.9600 . ?
C32 H32C 0.9600 . ?

loop_
_geom_hbond_atom_site_label_D
_geom_hbond_atom_site_label_H
_geom_hbond_atom_site_label_A
_geom_hbond_site_symmetry_A
_geom_hbond_distance_DH
_geom_hbond_distance_HA
_geom_hbond_distance_DA
_geom_hbond_angle_DHA
_geom_hbond_publ_flag
C21 H21B Cl1 2_645 0.97 2.83 3.724(13) 154 ?
C30 H30A Cl1 . 0.97 2.77 3.701(18) 161 ?
